data_4328263
loop_
_publ_author_name
'Sang Ho Lim'
'Marilyn M. Olmstead'
'James C. Fettinger'
'Alan L. Balch'

_publ_section_title
;
 Polymorphs and Aurophilic Interactions in Colorless Crystals of
 Au2(\m-1,2 bis-(diphenylarsino)ethane)X2, (X = Cl, Br, I)
;
_journal_name_full 'Inorganic Chemistry'
_journal_page_first 1925
_journal_page_last 1932
_journal_paper_doi 10.1021/ic2022165
_journal_volume 51
_journal_year 2012
_chemical_formula_moiety 'C26 H24 As2 Au2 I2'
_chemical_formula_sum 'C26 H24 As2 Au2 I2'
_chemical_formula_weight 1134.03
_chemical_name_common \b-Au2[1,2bis(diphenylarsine)ethane]I2
_chemical_name_systematic
; 
 ? 
;
_space_group_IT_number 2
_symmetry_cell_setting triclinic
_symmetry_space_group_name_Hall '-P 1'
_symmetry_space_group_name_H-M 'P -1'
_atom_sites_solution_hydrogens geom
_atom_sites_solution_primary direct
_atom_sites_solution_secondary difmap
_audit_creation_method SHELXL-97
_cell_angle_alpha 115.8880(10)
_cell_angle_beta 93.8490(10)
_cell_angle_gamma 111.8030(10)
_cell_formula_units_Z 2
_cell_length_a 11.5408(7)
_cell_length_b 12.1003(8)
_cell_length_c 12.3726(8)
_cell_measurement_reflns_used 6219
_cell_measurement_temperature 90(2)
_cell_measurement_theta_max 27.52
_cell_measurement_theta_min 2.34
_cell_volume 1387.78(16)
_computing_cell_refinement SAINT
_computing_data_collection 'SMART 5.054 (Bruker, 2003)'
_computing_data_reduction 'SAINT 6.45A (Bruker, 2003)'
_computing_molecular_graphics 'SHELXTL 5.1, XP (Sheldrick, 1994)'
_computing_publication_material 'SHELXS-97 (Sheldrick, 2008)'
_computing_structure_refinement 'SHELXL-97 (Sheldrick, 2008)'
_computing_structure_solution 'SHELXS-97 (Sheldrick, 2008)'
_diffrn_ambient_temperature 90(2)
_diffrn_detector_area_resol_mean 8.3
_diffrn_measured_fraction_theta_full 0.997
_diffrn_measured_fraction_theta_max 0.997
_diffrn_measurement_device_type 'Bruker SMART 1000'
_diffrn_measurement_method \w
_diffrn_radiation_monochromator graphite
_diffrn_radiation_source 'fine-focus sealed tube'
_diffrn_radiation_type MoK\a
_diffrn_radiation_wavelength 0.71073
_diffrn_reflns_av_R_equivalents 0.0276
_diffrn_reflns_av_sigmaI/netI 0.0284
_diffrn_reflns_limit_h_max 15
_diffrn_reflns_limit_h_min -15
_diffrn_reflns_limit_k_max 15
_diffrn_reflns_limit_k_min -15
_diffrn_reflns_limit_l_max 16
_diffrn_reflns_limit_l_min -16
_diffrn_reflns_number 17699
_diffrn_reflns_theta_full 27.53
_diffrn_reflns_theta_max 27.53
_diffrn_reflns_theta_min 1.90
_exptl_absorpt_coefficient_mu 15.163
_exptl_absorpt_correction_T_max 0.189
_exptl_absorpt_correction_T_min 0.068
_exptl_absorpt_correction_type multi-scan
_exptl_absorpt_process_details 'SADABS 2.10 (Sheldrick, 2003)'
_exptl_crystal_colour colorless
_exptl_crystal_density_diffrn 2.714
_exptl_crystal_description 'needle shaped block'
_exptl_crystal_F_000 1020
_exptl_crystal_size_max 0.21
_exptl_crystal_size_mid 0.16
_exptl_crystal_size_min 0.11
_refine_diff_density_max 0.606
_refine_diff_density_min -1.076
_refine_diff_density_rms 0.175
_refine_ls_extinction_method none
_refine_ls_goodness_of_fit_ref 1.196
_refine_ls_hydrogen_treatment constr
_refine_ls_matrix_type full
_refine_ls_number_parameters 289
_refine_ls_number_reflns 6371
_refine_ls_number_restraints 0
_refine_ls_restrained_S_all 1.196
_refine_ls_R_factor_all 0.0181
_refine_ls_R_factor_gt 0.0164
_refine_ls_shift/su_max 0.004
_refine_ls_shift/su_mean 0.000
_refine_ls_structure_factor_coef Fsqd
_refine_ls_weighting_details 'calc w=1/[\s^2^(Fo^2^)+(0.0100P)^2^] where P=(Fo^2^+2Fc^2^)/3'
_refine_ls_weighting_scheme calc
_refine_ls_wR_factor_gt 0.0409
_refine_ls_wR_factor_ref 0.0414
_reflns_number_gt 5998
_reflns_number_total 6371
_reflns_threshold_expression >2sigma(I)
_cod_data_source_file ic2022165_si_001_6.cif
_cod_data_source_block sh172
_cod_original_cell_volume 1387.78(15)
_cod_database_code 4328263

loop_
_symmetry_equiv_pos_as_xyz
'x, y, z'
'-x, -y, -z'

loop_
_atom_site_label
_atom_site_type_symbol
_atom_site_fract_x
_atom_site_fract_y
_atom_site_fract_z
_atom_site_U_iso_or_equiv
_atom_site_adp_type
_atom_site_occupancy
_atom_site_symmetry_multiplicity
_atom_site_calc_flag
_atom_site_refinement_flags
Au1 Au 0.259616(11) 0.692728(12) 0.388907(11) 0.01320(4) Uani 1 1 d .
I1 I 0.474187(18) 0.74589(2) 0.328845(19) 0.01554(5) Uani 1 1 d .
As1 As 0.08861(3) 0.69824(3) 0.48278(3) 0.01187(6) Uani 1 1 d .
C1 C 0.1581(3) 0.8285(3) 0.6599(3) 0.0137(6) Uani 1 1 d .
C2 C 0.0833(3) 0.8267(3) 0.7441(3) 0.0173(6) Uani 1 1 d .
H2A H -0.0041 0.7584 0.7155 0.021 Uiso 1 1 calc R
C3 C 0.1371(3) 0.9248(4) 0.8690(3) 0.0229(7) Uani 1 1 d .
H3A H 0.0866 0.9233 0.9263 0.028 Uiso 1 1 calc R
C4 C 0.2643(3) 1.0255(4) 0.9115(3) 0.0240(7) Uani 1 1 d .
H4A H 0.3001 1.0938 0.9973 0.029 Uiso 1 1 calc R
C5 C 0.3391(3) 1.0262(3) 0.8282(3) 0.0218(7) Uani 1 1 d .
H5A H 0.4268 1.0937 0.8573 0.026 Uiso 1 1 calc R
C6 C 0.2855(3) 0.9281(3) 0.7023(3) 0.0156(6) Uani 1 1 d .
H6A H 0.3363 0.9293 0.6452 0.019 Uiso 1 1 calc R
C7 C -0.0249(3) 0.7521(3) 0.4192(3) 0.0139(6) Uani 1 1 d .
C8 C -0.0498(3) 0.7145(3) 0.2934(3) 0.0174(6) Uani 1 1 d .
H8A H -0.0111 0.6630 0.2407 0.021 Uiso 1 1 calc R
C9 C -0.1310(3) 0.7520(3) 0.2450(3) 0.0193(7) Uani 1 1 d .
H9A H -0.1475 0.7268 0.1592 0.023 Uiso 1 1 calc R
C10 C -0.1877(3) 0.8257(3) 0.3210(3) 0.0206(7) Uani 1 1 d .
H10A H -0.2432 0.8512 0.2873 0.025 Uiso 1 1 calc R
C11 C -0.1647(3) 0.8632(4) 0.4468(3) 0.0235(7) Uani 1 1 d .
H11A H -0.2049 0.9134 0.4985 0.028 Uiso 1 1 calc R
C12 C -0.0832(3) 0.8271(3) 0.4964(3) 0.0195(7) Uani 1 1 d .
H12A H -0.0668 0.8530 0.5823 0.023 Uiso 1 1 calc R
C13 C -0.0334(3) 0.5283(3) 0.4715(3) 0.0150(6) Uani 1 1 d .
H13A H -0.0989 0.5455 0.5152 0.018 Uiso 1 1 calc R
H13B H -0.0794 0.4589 0.3827 0.018 Uiso 1 1 calc R
Au2 Au 0.252918(11) 0.411073(12) 0.214425(11) 0.01318(4) Uani 1 1 d .
I2 I 0.056706(19) 0.41004(2) 0.102297(19) 0.01638(5) Uani 1 1 d .
As2 As 0.41677(3) 0.36385(3) 0.28216(3) 0.01175(6) Uani 1 1 d .
C14 C 0.5358(3) 0.4926(3) 0.4498(3) 0.0152(6) Uani 1 1 d .
H14A H 0.5996 0.4600 0.4630 0.018 Uiso 1 1 calc R
H14B H 0.5841 0.5835 0.4570 0.018 Uiso 1 1 calc R
C15 C 0.3444(3) 0.1887(3) 0.2757(3) 0.0141(6) Uani 1 1 d .
C16 C 0.2140(3) 0.0992(3) 0.2110(3) 0.0172(6) Uani 1 1 d .
H16A H 0.1621 0.1277 0.1769 0.021 Uiso 1 1 calc R
C17 C 0.1604(3) -0.0315(3) 0.1965(3) 0.0217(7) Uani 1 1 d .
H17A H 0.0719 -0.0930 0.1518 0.026 Uiso 1 1 calc R
C18 C 0.2363(3) -0.0722(3) 0.2474(3) 0.0224(7) Uani 1 1 d .
H18A H 0.1998 -0.1621 0.2365 0.027 Uiso 1 1 calc R
C19 C 0.3646(3) 0.0170(3) 0.3137(3) 0.0207(7) Uani 1 1 d .
H19A H 0.4157 -0.0110 0.3493 0.025 Uiso 1 1 calc R
C20 C 0.4189(3) 0.1476(3) 0.3283(3) 0.0183(7) Uani 1 1 d .
H20A H 0.5070 0.2090 0.3743 0.022 Uiso 1 1 calc R
C21 C 0.5333(3) 0.3529(3) 0.1763(3) 0.0141(6) Uani 1 1 d .
C22 C 0.5976(3) 0.2717(4) 0.1597(4) 0.0264(8) Uani 1 1 d .
H22A H 0.5852 0.2195 0.2009 0.032 Uiso 1 1 calc R
C23 C 0.6796(4) 0.2676(4) 0.0830(4) 0.0305(9) Uani 1 1 d .
H23A H 0.7238 0.2127 0.0718 0.037 Uiso 1 1 calc R
C24 C 0.6975(3) 0.3437(4) 0.0222(3) 0.0221(7) Uani 1 1 d .
H24A H 0.7548 0.3416 -0.0296 0.026 Uiso 1 1 calc R
C25 C 0.6328(3) 0.4214(4) 0.0368(3) 0.0221(7) Uani 1 1 d .
H25A H 0.6444 0.4723 -0.0056 0.027 Uiso 1 1 calc R
C26 C 0.5495(3) 0.4266(4) 0.1140(3) 0.0214(7) Uani 1 1 d .
H26A H 0.5043 0.4804 0.1236 0.026 Uiso 1 1 calc R

loop_
_atom_site_aniso_label
_atom_site_aniso_U_11
_atom_site_aniso_U_22
_atom_site_aniso_U_33
_atom_site_aniso_U_23
_atom_site_aniso_U_13
_atom_site_aniso_U_12
Au1 0.01314(6) 0.01435(6) 0.01488(6) 0.00826(5) 0.00612(5) 0.00726(5)
I1 0.01366(10) 0.01479(10) 0.01953(11) 0.00914(9) 0.00784(8) 0.00639(8)
As1 0.01122(14) 0.01099(14) 0.01310(15) 0.00601(12) 0.00419(12) 0.00452(12)
C1 0.0153(15) 0.0102(14) 0.0138(15) 0.0052(12) 0.0029(12) 0.0049(12)
C2 0.0141(15) 0.0177(16) 0.0165(16) 0.0089(14) 0.0035(12) 0.0034(13)
C3 0.0212(17) 0.0273(19) 0.0167(17) 0.0096(15) 0.0068(14) 0.0088(15)
C4 0.0263(18) 0.0186(17) 0.0157(16) 0.0046(14) 0.0004(14) 0.0046(15)
C5 0.0189(17) 0.0185(17) 0.0201(17) 0.0088(15) 0.0006(14) 0.0025(14)
C6 0.0143(15) 0.0148(15) 0.0188(16) 0.0094(13) 0.0045(12) 0.0065(13)
C7 0.0122(14) 0.0110(14) 0.0180(16) 0.0082(13) 0.0048(12) 0.0034(12)
C8 0.0168(15) 0.0173(16) 0.0166(16) 0.0057(13) 0.0058(13) 0.0090(13)
C9 0.0182(16) 0.0235(17) 0.0186(16) 0.0134(15) 0.0058(13) 0.0081(14)
C10 0.0131(15) 0.0233(17) 0.0285(18) 0.0152(15) 0.0040(13) 0.0086(14)
C11 0.0214(17) 0.0268(18) 0.0263(19) 0.0108(16) 0.0106(15) 0.0167(15)
C12 0.0196(16) 0.0252(18) 0.0157(16) 0.0093(14) 0.0073(13) 0.0123(14)
C13 0.0137(15) 0.0104(14) 0.0182(16) 0.0067(13) 0.0030(12) 0.0038(12)
Au2 0.01347(6) 0.01408(6) 0.01344(6) 0.00729(5) 0.00338(5) 0.00708(5)
I2 0.01362(10) 0.01702(10) 0.01595(10) 0.00603(8) 0.00098(8) 0.00753(8)
As2 0.01229(14) 0.01082(14) 0.01109(15) 0.00519(12) 0.00161(12) 0.00474(12)
C14 0.0147(15) 0.0118(14) 0.0118(14) 0.0031(12) 0.0001(12) 0.0030(12)
C15 0.0188(16) 0.0122(14) 0.0121(15) 0.0063(12) 0.0065(12) 0.0071(13)
C16 0.0175(16) 0.0172(16) 0.0138(15) 0.0067(13) 0.0048(12) 0.0059(13)
C17 0.0207(17) 0.0150(16) 0.0186(17) 0.0046(14) 0.0051(14) 0.0021(14)
C18 0.0333(19) 0.0134(16) 0.0244(18) 0.0115(14) 0.0147(15) 0.0106(15)
C19 0.0267(18) 0.0197(17) 0.0249(18) 0.0151(15) 0.0115(14) 0.0138(15)
C20 0.0179(16) 0.0201(16) 0.0196(16) 0.0111(14) 0.0071(13) 0.0095(14)
C21 0.0120(14) 0.0125(14) 0.0125(15) 0.0040(12) 0.0018(12) 0.0031(12)
C22 0.0244(18) 0.036(2) 0.039(2) 0.0287(19) 0.0155(16) 0.0202(17)
C23 0.0250(19) 0.045(2) 0.044(2) 0.031(2) 0.0205(17) 0.0254(18)
C24 0.0177(16) 0.0266(18) 0.0212(17) 0.0113(15) 0.0082(14) 0.0095(14)
C25 0.0266(18) 0.0256(18) 0.0190(17) 0.0142(15) 0.0091(14) 0.0121(15)
C26 0.0287(18) 0.0224(17) 0.0187(17) 0.0113(15) 0.0082(14) 0.0152(15)

loop_
_atom_type_symbol
_atom_type_description
_atom_type_scat_dispersion_real
_atom_type_scat_dispersion_imag
_atom_type_scat_source
C C 0.0033 0.0016 'International Tables Vol C Tables 4.2.6.8 and 6.1.1.4'
H H 0.0000 0.0000 'International Tables Vol C Tables 4.2.6.8 and 6.1.1.4'
As As 0.0499 2.0058 'International Tables Vol C Tables 4.2.6.8 and 6.1.1.4'
Au Au -2.0133 8.8022 'International Tables Vol C Tables 4.2.6.8 and 6.1.1.4'
I I -0.4742 1.8119 'International Tables Vol C Tables 4.2.6.8 and 6.1.1.4'

loop_
_geom_angle_atom_site_label_1
_geom_angle_atom_site_label_2
_geom_angle_atom_site_label_3
_geom_angle
_geom_angle_site_symmetry_1
As1 Au1 I1 166.430(10) .
As1 Au1 Au2 119.086(9) .
I1 Au1 Au2 73.745(6) .
C7 As1 C1 105.94(13) .
C7 As1 C13 102.30(12) .
C1 As1 C13 104.75(13) .
C7 As1 Au1 114.91(9) .
C1 As1 Au1 110.06(9) .
C13 As1 Au1 117.75(9) .
C6 C1 C2 119.9(3) .
C6 C1 As1 117.8(2) .
C2 C1 As1 122.3(2) .
C3 C2 C1 119.7(3) .
C3 C2 H2A 120.2 .
C1 C2 H2A 120.2 .
C2 C3 C4 120.6(3) .
C2 C3 H3A 119.7 .
C4 C3 H3A 119.7 .
C3 C4 C5 119.8(3) .
C3 C4 H4A 120.1 .
C5 C4 H4A 120.1 .
C4 C5 C6 119.9(3) .
C4 C5 H5A 120.0 .
C6 C5 H5A 120.0 .
C1 C6 C5 120.1(3) .
C1 C6 H6A 119.9 .
C5 C6 H6A 119.9 .
C8 C7 C12 119.7(3) .
C8 C7 As1 118.7(2) .
C12 C7 As1 121.6(2) .
C7 C8 C9 120.0(3) .
C7 C8 H8A 120.0 .
C9 C8 H8A 120.0 .
C10 C9 C8 120.1(3) .
C10 C9 H9A 120.0 .
C8 C9 H9A 120.0 .
C9 C10 C11 120.6(3) .
C9 C10 H10A 119.7 .
C11 C10 H10A 119.7 .
C10 C11 C12 119.8(3) .
C10 C11 H11A 120.1 .
C12 C11 H11A 120.1 .
C11 C12 C7 119.8(3) .
C11 C12 H12A 120.1 .
C7 C12 H12A 120.1 .
C13 C13 As1 112.2(3) 2_566
C13 C13 H13A 109.2 2_566
As1 C13 H13A 109.2 .
C13 C13 H13B 109.2 2_566
As1 C13 H13B 109.2 .
H13A C13 H13B 107.9 .
As2 Au2 I2 167.840(10) .
As2 Au2 Au1 117.149(9) .
I2 Au2 Au1 74.984(6) .
C15 As2 C21 105.54(13) .
C15 As2 C14 104.63(13) .
C21 As2 C14 102.84(12) .
C15 As2 Au2 111.69(9) .
C21 As2 Au2 111.88(9) .
C14 As2 Au2 119.06(9) .
C14 C14 As2 111.7(3) 2_666
C14 C14 H14A 109.3 2_666
As2 C14 H14A 109.3 .
C14 C14 H14B 109.3 2_666
As2 C14 H14B 109.3 .
H14A C14 H14B 107.9 .
C20 C15 C16 119.7(3) .
C20 C15 As2 122.3(2) .
C16 C15 As2 117.9(2) .
C17 C16 C15 119.9(3) .
C17 C16 H16A 120.1 .
C15 C16 H16A 120.1 .
C18 C17 C16 119.9(3) .
C18 C17 H17A 120.1 .
C16 C17 H17A 120.1 .
C17 C18 C19 120.4(3) .
C17 C18 H18A 119.8 .
C19 C18 H18A 119.8 .
C20 C19 C18 120.1(3) .
C20 C19 H19A 120.0 .
C18 C19 H19A 120.0 .
C19 C20 C15 120.1(3) .
C19 C20 H20A 120.0 .
C15 C20 H20A 120.0 .
C22 C21 C26 120.0(3) .
C22 C21 As2 122.1(2) .
C26 C21 As2 117.9(2) .
C23 C22 C21 119.7(3) .
C23 C22 H22A 120.2 .
C21 C22 H22A 120.2 .
C22 C23 C24 120.2(3) .
C22 C23 H23A 119.9 .
C24 C23 H23A 119.9 .
C25 C24 C23 120.1(3) .
C25 C24 H24A 120.0 .
C23 C24 H24A 120.0 .
C24 C25 C26 120.4(3) .
C24 C25 H25A 119.8 .
C26 C25 H25A 119.8 .
C21 C26 C25 119.6(3) .
C21 C26 H26A 120.2 .
C25 C26 H26A 120.2 .

loop_
_geom_bond_atom_site_label_1
_geom_bond_atom_site_label_2
_geom_bond_distance
_geom_bond_site_symmetry_2
Au1 As1 2.3635(3) .
Au1 I1 2.5650(3) .
Au1 Au2 3.1046(2) .
As1 C7 1.924(3) .
As1 C1 1.933(3) .
As1 C13 1.951(3) .
C1 C6 1.385(4) .
C1 C2 1.399(4) .
C2 C3 1.379(5) .
C2 H2A 0.9500 .
C3 C4 1.388(5) .
C3 H3A 0.9500 .
C4 C5 1.389(5) .
C4 H4A 0.9500 .
C5 C6 1.388(4) .
C5 H5A 0.9500 .
C6 H6A 0.9500 .
C7 C8 1.392(4) .
C7 C12 1.404(4) .
C8 C9 1.387(4) .
C8 H8A 0.9500 .
C9 C10 1.375(5) .
C9 H9A 0.9500 .
C10 C11 1.392(5) .
C10 H10A 0.9500 .
C11 C12 1.382(5) .
C11 H11A 0.9500 .
C12 H12A 0.9500 .
C13 C13 1.516(6) 2_566
C13 H13A 0.9900 .
C13 H13B 0.9900 .
Au2 As2 2.3691(3) .
Au2 I2 2.5680(2) .
As2 C15 1.930(3) .
As2 C21 1.939(3) .
As2 C14 1.955(3) .
C14 C14 1.521(6) 2_666
C14 H14A 0.9900 .
C14 H14B 0.9900 .
C15 C20 1.391(4) .
C15 C16 1.396(4) .
C16 C17 1.389(4) .
C16 H16A 0.9500 .
C17 C18 1.387(5) .
C17 H17A 0.9500 .
C18 C19 1.381(5) .
C18 H18A 0.9500 .
C19 C20 1.386(4) .
C19 H19A 0.9500 .
C20 H20A 0.9500 .
C21 C22 1.394(4) .
C21 C26 1.386(4) .
C22 C23 1.382(5) .
C22 H22A 0.9500 .
C23 C24 1.394(5) .
C23 H23A 0.9500 .
C24 C25 1.366(5) .
C24 H24A 0.9500 .
C25 C26 1.398(5) .
C25 H25A 0.9500 .
C26 H26A 0.9500 .

loop_
_geom_torsion_atom_site_label_1
_geom_torsion_atom_site_label_2
_geom_torsion_atom_site_label_3
_geom_torsion_atom_site_label_4
_geom_torsion
_geom_torsion_site_symmetry_4
I1 Au1 As1 C7 90.42(11) .
Au2 Au1 As1 C7 -109.60(10) .
I1 Au1 As1 C1 -29.05(11) .
Au2 Au1 As1 C1 130.93(9) .
I1 Au1 As1 C13 -148.93(11) .
Au2 Au1 As1 C13 11.04(10) .
C7 As1 C1 C6 -105.1(2) .
C13 As1 C1 C6 147.1(2) .
Au1 As1 C1 C6 19.6(3) .
C7 As1 C1 C2 73.2(3) .
C13 As1 C1 C2 -34.5(3) .
Au1 As1 C1 C2 -162.0(2) .
C6 C1 C2 C3 0.2(5) .
As1 C1 C2 C3 -178.1(2) .
C1 C2 C3 C4 0.4(5) .
C2 C3 C4 C5 -1.3(5) .
C3 C4 C5 C6 1.5(5) .
C2 C1 C6 C5 0.0(5) .
As1 C1 C6 C5 178.4(2) .
C4 C5 C6 C1 -0.8(5) .
C1 As1 C7 C8 155.7(2) .
C13 As1 C7 C8 -94.9(3) .
Au1 As1 C7 C8 33.9(3) .
C1 As1 C7 C12 -24.8(3) .
C13 As1 C7 C12 84.7(3) .
Au1 As1 C7 C12 -146.5(2) .
C12 C7 C8 C9 0.5(5) .
As1 C7 C8 C9 -179.9(2) .
C7 C8 C9 C10 -0.4(5) .
C8 C9 C10 C11 -0.1(5) .
C9 C10 C11 C12 0.5(5) .
C10 C11 C12 C7 -0.4(5) .
C8 C7 C12 C11 -0.1(5) .
As1 C7 C12 C11 -179.7(3) .
C7 As1 C13 C13 -174.7(3) 2_566
C1 As1 C13 C13 -64.3(3) 2_566
Au1 As1 C13 C13 58.3(3) 2_566
As1 Au1 Au2 As2 -114.293(14) .
I1 Au1 Au2 As2 60.906(11) .
As1 Au1 Au2 I2 64.830(12) .
I1 Au1 Au2 I2 -119.970(9) .
I2 Au2 As2 C15 -47.32(11) .
Au1 Au2 As2 C15 128.65(9) .
I2 Au2 As2 C21 70.73(11) .
Au1 Au2 As2 C21 -113.29(10) .
I2 Au2 As2 C14 -169.46(11) .
Au1 Au2 As2 C14 6.52(10) .
C15 As2 C14 C14 -65.1(3) 2_666
C21 As2 C14 C14 -175.1(3) 2_666
Au2 As2 C14 C14 60.5(3) 2_666
C21 As2 C15 C20 68.2(3) .
C14 As2 C15 C20 -39.9(3) .
Au2 As2 C15 C20 -170.0(2) .
C21 As2 C15 C16 -109.0(2) .
C14 As2 C15 C16 142.9(2) .
Au2 As2 C15 C16 12.8(3) .
C20 C15 C16 C17 -1.8(5) .
As2 C15 C16 C17 175.5(2) .
C15 C16 C17 C18 0.6(5) .
C16 C17 C18 C19 0.8(5) .
C17 C18 C19 C20 -0.9(5) .
C18 C19 C20 C15 -0.3(5) .
C16 C15 C20 C19 1.6(5) .
As2 C15 C20 C19 -175.5(2) .
C15 As2 C21 C22 -29.7(3) .
C14 As2 C21 C22 79.7(3) .
Au2 As2 C21 C22 -151.4(3) .
C15 As2 C21 C26 148.9(3) .
C14 As2 C21 C26 -101.7(3) .
Au2 As2 C21 C26 27.3(3) .
C26 C21 C22 C23 1.3(5) .
As2 C21 C22 C23 180.0(3) .
C21 C22 C23 C24 -0.2(6) .
C22 C23 C24 C25 -0.8(6) .
C23 C24 C25 C26 0.8(5) .
C22 C21 C26 C25 -1.4(5) .
As2 C21 C26 C25 179.9(3) .
C24 C25 C26 C21 0.3(5) .
